data_4077128
loop_
_publ_author_name
'Wang, Jianhui'
'Li, Shoujian'
'Zheng, Chong'
'Maguire, John A.'
'Hosmane, Narayan S.'

_publ_section_title
;
 Synthesis and Crystal Structure of a &#x201C;Carbons Apart&#x201D;
 Erbacarborane Sandwich:&#x00A0; An Example of Novel, One-Pot,
 Two-Electron Reductive Cage Opening with Concomitant Metalation of the
 C2B4Carborane Ligand
;
_journal_issue 24
_journal_name_full Organometallics
_journal_page_first 5149
_journal_paper_doi 10.1021/om020663k
_journal_volume 21
_journal_year 2002
_chemical_formula_sum 'C24 H60 B8 Er K O2 Si4'
_chemical_formula_weight 785.92
_chemical_name_systematic
; 
 ? 
;
_space_group_IT_number 2
_symmetry_cell_setting triclinic
_symmetry_space_group_name_Hall '-P 1'
_symmetry_space_group_name_H-M 'P -1'
_atom_sites_solution_hydrogens geom
_atom_sites_solution_primary direct
_atom_sites_solution_secondary difmap
_audit_creation_method SHELXL-97
_cell_angle_alpha 105.006(2)
_cell_angle_beta 92.473(3)
_cell_angle_gamma 106.286(3)
_cell_formula_units_Z 2
_cell_length_a 11.5566(18)
_cell_length_b 12.587(2)
_cell_length_c 14.955(2)
_cell_measurement_reflns_used 717
_cell_measurement_temperature 173(2)
_cell_measurement_theta_max 14
_cell_measurement_theta_min -14
_cell_volume 2001.1(5)
_computing_cell_refinement 'SMART and SAINT (Bruker, 1999)'
_computing_data_collection 'SMART (Bruker, 1999)'
_computing_data_reduction 'SAINT (Bruker, 1999)'
_computing_molecular_graphics 'SHELXTL (Sheldrick, 1997)'
_computing_publication_material 'SHELXTL (Sheldrick, 1997)'
_computing_structure_refinement 'SHELXTL (Sheldrick, 1997)'
_computing_structure_solution 'SIR97 (Altomare et al., 1999)'
_diffrn_ambient_temperature 173(2)
_diffrn_detector_area_resol_mean 0
_diffrn_measured_fraction_theta_full 0.975
_diffrn_measured_fraction_theta_max 0.975
_diffrn_measurement_device_type 'Siemens SMART CCD  PLATFORM'
_diffrn_measurement_method '\w scans'
_diffrn_radiation_monochromator graphite
_diffrn_radiation_source 'fine-focus sealed tube'
_diffrn_radiation_type MoK\a
_diffrn_radiation_wavelength 0.71073
_diffrn_reflns_av_R_equivalents 0.0123
_diffrn_reflns_av_sigmaI/netI 0.0186
_diffrn_reflns_limit_h_max 13
_diffrn_reflns_limit_h_min -13
_diffrn_reflns_limit_k_max 14
_diffrn_reflns_limit_k_min -13
_diffrn_reflns_limit_l_max 17
_diffrn_reflns_limit_l_min -17
_diffrn_reflns_number 10336
_diffrn_reflns_theta_full 25.00
_diffrn_reflns_theta_max 25.00
_diffrn_reflns_theta_min 1.85
_diffrn_standards_decay_% 0
_diffrn_standards_interval_count 0
_diffrn_standards_interval_time 0
_diffrn_standards_number 0
_exptl_absorpt_coefficient_mu 2.341
_exptl_absorpt_correction_T_max 1.000
_exptl_absorpt_correction_T_min 0.762663
_exptl_absorpt_correction_type multi-scan
_exptl_absorpt_process_details 'SADABS (Sheldrick, 2000)'
_exptl_crystal_colour yellow
_exptl_crystal_density_diffrn 1.304
_exptl_crystal_density_method 'not measured'
_exptl_crystal_description fragment
_exptl_crystal_F_000 806
_exptl_crystal_size_max 0.20
_exptl_crystal_size_mid 0.14
_exptl_crystal_size_min 0.08
_refine_diff_density_max 0.550
_refine_diff_density_min -0.393
_refine_diff_density_rms 0.059
_refine_ls_extinction_coef 0.00000(17)
_refine_ls_extinction_expression Fc^*^=kFc[1+0.001xFc^2^\l^3^/sin(2\q)]^-1/4^
_refine_ls_extinction_method SHELXL
_refine_ls_goodness_of_fit_ref 1.044
_refine_ls_hydrogen_treatment constr
_refine_ls_matrix_type full
_refine_ls_number_parameters 422
_refine_ls_number_reflns 6856
_refine_ls_number_restraints 0
_refine_ls_restrained_S_all 1.044
_refine_ls_R_factor_all 0.0189
_refine_ls_R_factor_gt 0.0179
_refine_ls_shift/su_max 3.400
_refine_ls_shift/su_mean 0.073
_refine_ls_structure_factor_coef Fsqd
_refine_ls_weighting_details 'calc w=1/[\s^2^(Fo^2^)+(0.0260P)^2^+1.4151P] where P=(Fo^2^+2Fc^2^)/3'
_refine_ls_weighting_scheme calc
_refine_ls_wR_factor_gt 0.0463
_refine_ls_wR_factor_ref 0.0466
_reflns_number_gt 6565
_reflns_number_total 6856
_reflns_threshold_expression >2sigma(I)
_cod_data_source_file om020663k.cif
_cod_data_source_block hos181
_cod_original_cell_volume 2001.2(5)
_cod_database_code 4077128

loop_
_symmetry_equiv_pos_as_xyz
'x, y, z'
'-x, -y, -z'

loop_
_atom_site_label
_atom_site_type_symbol
_atom_site_fract_x
_atom_site_fract_y
_atom_site_fract_z
_atom_site_U_iso_or_equiv
_atom_site_adp_type
_atom_site_occupancy
_atom_site_symmetry_multiplicity
_atom_site_calc_flag
_atom_site_refinement_flags
Er Er 0.524215(8) 0.474009(8) 0.121823(6) 0.01858(5) Uani 1 1 d .
K K 0.52223(5) 0.18557(5) 0.27836(4) 0.03713(13) Uani 1 1 d .
Si11 Si 0.85665(6) 0.63529(7) 0.28269(5) 0.03293(16) Uani 1 1 d .
Si12 Si 0.35752(6) 0.59283(6) 0.36102(5) 0.02888(15) Uani 1 1 d .
Si21 Si 0.67045(6) 0.21447(6) -0.02381(5) 0.02761(14) Uani 1 1 d .
Si22 Si 0.18291(6) 0.23985(6) 0.05979(5) 0.02705(14) Uani 1 1 d .
C11 C 0.6906(2) 0.5661(2) 0.26700(15) 0.0247(5) Uani 1 1 d .
B12 B 0.5959(2) 0.6345(2) 0.28546(18) 0.0249(5) Uani 1 1 d .
H12 H 0.6122 0.7294 0.2977 0.034(7) Uiso 1 1 calc R
C13 C 0.4763(2) 0.5442(2) 0.29677(15) 0.0235(5) Uani 1 1 d .
B14 B 0.4900(2) 0.4197(2) 0.28141(18) 0.0241(5) Uani 1 1 d .
H14 H 0.4001 0.3660 0.2934 0.068(11) Uiso 1 1 calc R
B15 B 0.6337(2) 0.4343(2) 0.26148(18) 0.0250(5) Uani 1 1 d .
H15 H 0.7109 0.3968 0.2507 0.071(11) Uiso 1 1 calc R
B16 B 0.6058(2) 0.5397(2) 0.35385(18) 0.0268(6) Uani 1 1 d .
H16 H 0.6345 0.5597 0.4304 0.033(7) Uiso 1 1 calc R
C21 C 0.5492(2) 0.28522(19) 0.00180(15) 0.0228(5) Uani 1 1 d .
B22 B 0.4457(2) 0.2459(2) 0.06124(18) 0.0243(5) Uani 1 1 d .
H22 H 0.4429 0.1867 0.1061 0.035(7) Uiso 1 1 calc R
C23 C 0.3417(2) 0.29297(19) 0.03402(15) 0.0220(5) Uani 1 1 d .
B24 B 0.3765(2) 0.3635(2) -0.03867(17) 0.0210(5) Uani 1 1 d .
H24 H 0.2898 0.3747 -0.0649 0.087(13) Uiso 1 1 calc R
B25 B 0.5153(2) 0.3588(2) -0.05959(17) 0.0209(5) Uani 1 1 d .
H25 H 0.5854 0.3649 -0.1090 0.079(12) Uiso 1 1 calc R
B26 B 0.4048(2) 0.2288(2) -0.05841(18) 0.0246(5) Uani 1 1 d .
H26 H 0.3639 0.1482 -0.1170 0.041(8) Uiso 1 1 calc R
O31 O 0.3405(3) 0.0855(2) 0.35855(19) 0.0815(9) Uani 1 1 d .
C32 C 0.2433(5) 0.1331(7) 0.3948(4) 0.124(2) Uani 1 1 d .
H32A H 0.1757 0.1148 0.3448 0.175(19) Uiso 1 1 calc R
H32B H 0.2748 0.2178 0.4218 1.7(7) Uiso 1 1 calc R
C33 C 0.2028(7) 0.0749(9) 0.4678(5) 0.142(3) Uani 1 1 d .
H33A H 0.2271 0.1311 0.5305 0.8(2) Uiso 1 1 calc R
H33B H 0.1133 0.0415 0.4584 0.20(4) Uiso 1 1 calc R
C34 C 0.2595(11) -0.0147(7) 0.4604(7) 0.199(5) Uani 1 1 d .
H34A H 0.3084 -0.0032 0.5200 0.22(5) Uiso 1 1 calc R
H34B H 0.1974 -0.0914 0.4441 0.14(2) Uiso 1 1 calc R
C35 C 0.3342(12) -0.0062(5) 0.3891(6) 0.276(8) Uani 1 1 d .
H35A H 0.4171 -0.0023 0.4126 0.049(11) Uiso 1 1 calc R
H35B H 0.3026 -0.0768 0.3360 0.168(17) Uiso 1 1 calc R
O41 O 0.72692(19) 0.15199(19) 0.33648(15) 0.0503(5) Uani 1 1 d .
C42 C 0.7645(3) 0.0537(3) 0.2912(3) 0.0553(8) Uani 1 1 d .
H42A H 0.7381 0.0294 0.2232 0.098(15) Uiso 1 1 calc R
H42B H 0.7286 -0.0118 0.3165 0.064(11) Uiso 1 1 calc R
C43 C 0.9000(4) 0.0905(4) 0.3099(5) 0.0939(17) Uani 1 1 d .
H43A H 0.9267 0.0651 0.3626 0.31(6) Uiso 1 1 calc R
H43B H 0.9356 0.0581 0.2541 0.118(18) Uiso 1 1 calc R
C44 C 0.9360(4) 0.2176(4) 0.3336(4) 0.0815(13) Uani 1 1 d .
H44A H 0.9476 0.2440 0.2768 0.16(3) Uiso 1 1 calc R
H44B H 1.0121 0.2528 0.3773 0.095(15) Uiso 1 1 calc R
C45 C 0.8325(3) 0.2472(3) 0.3780(3) 0.0568(9) Uani 1 1 d .
H45A H 0.8454 0.2591 0.4462 0.076(12) Uiso 1 1 calc R
H45B H 0.8237 0.3188 0.3666 0.084(13) Uiso 1 1 calc R
C101 C 0.9275(3) 0.6240(4) 0.3929(3) 0.0681(11) Uani 1 1 d .
H10A H 1.0154 0.6609 0.4002 0.093(14) Uiso 1 1 calc R
H10B H 0.9110 0.5425 0.3905 0.073(13) Uiso 1 1 calc R
H10C H 0.8932 0.6627 0.4460 0.117(19) Uiso 1 1 calc R
C102 C 0.9245(3) 0.5627(4) 0.1830(3) 0.0592(9) Uani 1 1 d .
H10D H 1.0126 0.5997 0.1917 0.095(14) Uiso 1 1 calc R
H10E H 0.8891 0.5693 0.1247 0.100(16) Uiso 1 1 calc R
H10F H 0.9076 0.4811 0.1801 0.080(13) Uiso 1 1 calc R
C103 C 0.8935(3) 0.7907(3) 0.2866(3) 0.0646(10) Uani 1 1 d .
H10G H 0.9819 0.8254 0.2949 0.115(17) Uiso 1 1 calc R
H10H H 0.8592 0.8310 0.3388 0.088(14) Uiso 1 1 calc R
H10I H 0.8588 0.7972 0.2280 0.13(2) Uiso 1 1 calc R
C104 C 0.2300(3) 0.4707(3) 0.3747(2) 0.0439(7) Uani 1 1 d .
H10J H 0.1704 0.5012 0.4088 0.061(10) Uiso 1 1 calc R
H10K H 0.2619 0.4267 0.4095 0.080(13) Uiso 1 1 calc R
H10L H 0.1909 0.4200 0.3130 0.078(12) Uiso 1 1 calc R
C105 C 0.4257(3) 0.6864(3) 0.4812(2) 0.0530(9) Uani 1 1 d .
H10M H 0.3629 0.7120 0.5147 0.076(12) Uiso 1 1 calc R
H10N H 0.4906 0.7539 0.4770 0.087(14) Uiso 1 1 calc R
H10O H 0.4595 0.6425 0.5149 0.097(15) Uiso 1 1 calc R
C106 C 0.2927(3) 0.6784(3) 0.2986(2) 0.0469(7) Uani 1 1 d .
H10P H 0.2304 0.7038 0.3329 0.088(14) Uiso 1 1 calc R
H10Q H 0.2562 0.6302 0.2356 0.072(12) Uiso 1 1 calc R
H10R H 0.3575 0.7459 0.2947 0.067(11) Uiso 1 1 calc R
C201 C 0.6112(3) 0.0866(3) -0.1292(2) 0.0448(7) Uani 1 1 d .
H20A H 0.6739 0.0483 -0.1437 0.069(11) Uiso 1 1 calc R
H20B H 0.5897 0.1124 -0.1824 0.057(10) Uiso 1 1 calc R
H20C H 0.5389 0.0324 -0.1165 0.077(12) Uiso 1 1 calc R
C202 C 0.7122(3) 0.1613(3) 0.0749(2) 0.0485(8) Uani 1 1 d .
H20D H 0.7760 0.1248 0.0592 0.066(11) Uiso 1 1 calc R
H20E H 0.6405 0.1048 0.0860 0.077(12) Uiso 1 1 calc R
H20F H 0.7418 0.2264 0.1314 0.063(11) Uiso 1 1 calc R
C203 C 0.8098(2) 0.3143(3) -0.0482(2) 0.0429(7) Uani 1 1 d .
H20G H 0.8716 0.2745 -0.0613 0.079(11) Uiso 1 1 calc R
H20H H 0.8410 0.3819 0.0062 0.078(13) Uiso 1 1 calc R
H20I H 0.7902 0.3390 -0.1024 0.098(15) Uiso 1 1 calc R
C204 C 0.1244(3) 0.3655(3) 0.1014(2) 0.0458(7) Uani 1 1 d .
H20J H 0.0409 0.3385 0.1152 0.070(11) Uiso 1 1 calc R
H20K H 0.1259 0.4051 0.0528 0.066(11) Uiso 1 1 calc R
H20L H 0.1758 0.4191 0.1580 0.074(12) Uiso 1 1 calc R
C205 C 0.0822(3) 0.1375(3) -0.0466(2) 0.0504(8) Uani 1 1 d .
H20M H -0.0006 0.1108 -0.0313 0.055(9) Uiso 1 1 calc R
H20N H 0.1125 0.0712 -0.0692 0.054(10) Uiso 1 1 calc R
H20O H 0.0819 0.1767 -0.0953 0.086(14) Uiso 1 1 calc R
C206 C 0.1784(3) 0.1635(3) 0.1517(2) 0.0435(7) Uani 1 1 d .
H20P H 0.0944 0.1359 0.1645 0.068(11) Uiso 1 1 calc R
H20Q H 0.2287 0.2167 0.2089 0.056(10) Uiso 1 1 calc R
H20R H 0.2097 0.0977 0.1301 0.088(14) Uiso 1 1 calc R

loop_
_atom_site_aniso_label
_atom_site_aniso_U_11
_atom_site_aniso_U_22
_atom_site_aniso_U_33
_atom_site_aniso_U_23
_atom_site_aniso_U_13
_atom_site_aniso_U_12
Er 0.02057(6) 0.01929(6) 0.01590(6) 0.00542(4) 0.00092(4) 0.00586(4)
K 0.0394(3) 0.0331(3) 0.0412(3) 0.0145(2) 0.0034(3) 0.0112(2)
Si11 0.0234(3) 0.0411(4) 0.0292(4) 0.0098(3) -0.0013(3) 0.0025(3)
Si12 0.0295(3) 0.0344(4) 0.0229(3) 0.0054(3) 0.0060(3) 0.0120(3)
Si21 0.0338(3) 0.0295(4) 0.0270(3) 0.0119(3) 0.0079(3) 0.0171(3)
Si22 0.0231(3) 0.0282(3) 0.0270(3) 0.0091(3) 0.0024(3) 0.0021(3)
C11 0.0252(11) 0.0302(13) 0.0171(11) 0.0074(9) -0.0014(9) 0.0055(10)
B12 0.0292(13) 0.0259(14) 0.0180(12) 0.0041(10) 0.0003(10) 0.0083(11)
C13 0.0263(11) 0.0288(12) 0.0153(10) 0.0058(9) -0.0002(9) 0.0088(10)
B14 0.0262(13) 0.0289(14) 0.0179(12) 0.0088(10) 0.0014(10) 0.0077(11)
B15 0.0255(13) 0.0302(14) 0.0217(13) 0.0098(11) 0.0012(10) 0.0103(11)
B16 0.0266(13) 0.0331(15) 0.0197(12) 0.0075(11) -0.0001(10) 0.0080(11)
C21 0.0271(11) 0.0212(11) 0.0193(11) 0.0046(9) 0.0012(9) 0.0072(9)
B22 0.0310(14) 0.0200(13) 0.0202(12) 0.0051(10) 0.0008(10) 0.0059(10)
C23 0.0244(11) 0.0189(11) 0.0197(11) 0.0034(9) 0.0008(9) 0.0037(9)
B24 0.0227(12) 0.0190(12) 0.0205(12) 0.0050(10) 0.0008(10) 0.0057(10)
B25 0.0240(12) 0.0208(12) 0.0168(12) 0.0034(9) 0.0013(10) 0.0071(10)
B26 0.0285(13) 0.0210(13) 0.0217(13) 0.0039(10) 0.0003(10) 0.0056(10)
O31 0.095(2) 0.0676(18) 0.0585(16) 0.0140(13) 0.0294(15) -0.0110(15)
C32 0.070(3) 0.234(8) 0.105(4) 0.094(5) 0.042(3) 0.060(4)
C33 0.108(5) 0.236(10) 0.094(4) 0.079(5) 0.047(4) 0.037(5)
C34 0.376(14) 0.124(6) 0.185(9) 0.111(6) 0.210(10) 0.125(8)
C35 0.54(2) 0.092(5) 0.294(12) 0.115(7) 0.337(14) 0.154(8)
O41 0.0432(11) 0.0483(13) 0.0533(13) 0.0026(10) -0.0052(10) 0.0169(10)
C42 0.065(2) 0.0408(18) 0.056(2) 0.0063(15) -0.0001(17) 0.0176(16)
C43 0.064(3) 0.059(3) 0.156(5) 0.014(3) 0.051(3) 0.022(2)
C44 0.058(2) 0.073(3) 0.093(3) 0.006(2) 0.017(2) 0.003(2)
C45 0.0524(19) 0.0449(19) 0.061(2) -0.0003(16) -0.0127(16) 0.0131(15)
C101 0.0346(17) 0.107(3) 0.057(2) 0.038(2) -0.0154(16) 0.0022(18)
C102 0.0340(16) 0.081(3) 0.059(2) 0.0122(18) 0.0130(15) 0.0185(16)
C103 0.055(2) 0.048(2) 0.075(3) 0.0149(18) 0.0087(19) -0.0076(16)
C104 0.0366(15) 0.0526(18) 0.0445(17) 0.0169(14) 0.0153(13) 0.0121(13)
C105 0.0490(18) 0.068(2) 0.0310(15) -0.0084(15) 0.0084(13) 0.0196(17)
C106 0.0521(18) 0.0477(18) 0.0540(19) 0.0195(15) 0.0172(15) 0.0296(15)
C201 0.0568(18) 0.0359(16) 0.0440(17) 0.0044(13) 0.0134(14) 0.0226(14)
C202 0.0590(19) 0.065(2) 0.0462(18) 0.0318(16) 0.0169(15) 0.0408(17)
C203 0.0330(14) 0.0521(18) 0.0508(18) 0.0235(15) 0.0077(13) 0.0153(13)
C204 0.0382(15) 0.0498(18) 0.0548(19) 0.0168(15) 0.0133(14) 0.0188(14)
C205 0.0354(15) 0.054(2) 0.0422(17) 0.0067(15) -0.0037(13) -0.0093(14)
C206 0.0380(15) 0.0484(18) 0.0460(17) 0.0261(14) 0.0099(13) 0.0036(13)

loop_
_atom_type_symbol
_atom_type_description
_atom_type_scat_dispersion_real
_atom_type_scat_dispersion_imag
_atom_type_scat_source
C C 0.0033 0.0016 'International Tables Vol C Tables 4.2.6.8 and 6.1.1.4'
B B 0.0013 0.0007 'International Tables Vol C Tables 4.2.6.8 and 6.1.1.4'
Si Si 0.0817 0.0704 'International Tables Vol C Tables 4.2.6.8 and 6.1.1.4'
K K 0.2009 0.2494 'International Tables Vol C Tables 4.2.6.8 and 6.1.1.4'
Er Er -0.2586 4.9576 'International Tables Vol C Tables 4.2.6.8 and 6.1.1.4'
H H 0.0000 0.0000 'International Tables Vol C Tables 4.2.6.8 and 6.1.1.4'
O O 0.0106 0.0060 'International Tables Vol C Tables 4.2.6.8 and 6.1.1.4'

loop_
_geom_angle_atom_site_label_1
_geom_angle_atom_site_label_2
_geom_angle_atom_site_label_3
_geom_angle
_geom_angle_site_symmetry_1
_geom_angle_site_symmetry_3
C11 Er B15 35.17(8) . .
C11 Er C23 145.47(7) . .
B15 Er C23 110.72(8) . .
C11 Er B22 117.07(8) . .
B15 Er B22 82.94(8) . .
C23 Er B22 34.50(7) . .
C11 Er B25 108.77(7) . 2_665
B15 Er B25 143.01(8) . 2_665
C23 Er B25 103.32(7) . 2_665
B22 Er B25 133.96(8) . 2_665
C11 Er B12 34.47(8) . .
B15 Er B12 59.28(8) . .
C23 Er B12 141.18(8) . .
B22 Er B12 137.16(8) . .
B25 Er B12 85.13(8) 2_665 .
C11 Er B14 58.57(8) . .
B15 Er B14 36.75(8) . .
C23 Er B14 90.24(8) . .
B22 Er B14 78.89(8) . .
B25 Er B14 132.49(8) 2_665 .
B12 Er B14 58.94(8) . .
C11 Er C13 56.11(7) . .
B15 Er C13 58.13(8) . .
C23 Er C13 107.11(7) . .
B22 Er C13 109.78(8) . .
B25 Er C13 98.66(7) 2_665 .
B12 Er C13 34.27(8) . .
B14 Er C13 34.41(8) . .
C11 Er B24 93.10(7) . 2_665
B15 Er B24 125.08(8) . 2_665
C23 Er B24 120.75(7) . 2_665
B22 Er B24 132.53(8) . 2_665
B25 Er B24 36.34(8) 2_665 2_665
B12 Er B24 88.46(8) . 2_665
B14 Er B24 147.21(8) . 2_665
C13 Er B24 117.54(7) . 2_665
C11 Er C21 114.57(7) . .
B15 Er C21 91.54(8) . .
C23 Er C21 56.00(7) . .
B22 Er C21 34.20(8) . .
B25 Er C21 120.06(7) 2_665 .
B12 Er C21 148.65(7) . .
B14 Er C21 105.38(8) . .
C13 Er C21 139.65(7) . .
B24 Er C21 101.33(7) 2_665 .
C11 Er B24 171.51(7) . .
B15 Er B24 141.36(8) . .
C23 Er B24 34.43(7) . .
B22 Er B24 58.42(8) . .
B25 Er B24 75.57(8) 2_665 .
B12 Er B24 153.81(8) . .
B14 Er B24 124.19(8) . .
C13 Er B24 131.31(7) . .
B24 Er B24 86.34(8) 2_665 .
C21 Er B24 57.39(7) . .
C11 Er B25 135.95(7) . .
B15 Er B25 124.11(8) . .
C23 Er B25 57.53(7) . .
B22 Er B25 58.04(8) . .
B25 Er B25 86.26(8) 2_665 .
B12 Er B25 161.02(8) . .
B14 Er B25 136.66(8) . .
C13 Er B25 164.63(7) . .
B24 Er B25 74.68(8) 2_665 .
C21 Er B25 33.92(7) . .
B24 Er B25 35.90(7) . .
O31 K O41 110.28(10) . .
O31 K B14 105.44(9) . .
O41 K B14 125.47(7) . .
O31 K B15 134.90(9) . .
O41 K B15 98.14(7) . .
B14 K B15 31.30(7) . .
O31 K C201 73.83(8) . 2_655
O41 K C201 97.73(7) . 2_655
B14 K C201 131.56(7) . 2_655
B15 K C201 137.13(8) . 2_655
O31 K C105 69.98(9) . 2_666
O41 K C105 74.32(7) . 2_666
B14 K C105 81.09(8) . 2_666
B15 K C105 85.78(8) . 2_666
C201 K C105 136.93(9) 2_655 2_666
C11 Si11 C102 109.82(13) . .
C11 Si11 C101 110.43(14) . .
C102 Si11 C101 108.70(19) . .
C11 Si11 C103 111.01(15) . .
C102 Si11 C103 107.84(19) . .
C101 Si11 C103 109.0(2) . .
C13 Si12 C104 113.05(12) . .
C13 Si12 C105 109.82(12) . .
C104 Si12 C105 106.93(15) . .
C13 Si12 C106 109.97(12) . .
C104 Si12 C106 108.36(15) . .
C105 Si12 C106 108.59(16) . .
C203 Si21 C21 111.59(12) . .
C203 Si21 C202 108.61(15) . .
C21 Si21 C202 111.61(12) . .
C203 Si21 C201 108.78(15) . .
C21 Si21 C201 108.32(12) . .
C202 Si21 C201 107.82(15) . .
C23 Si22 C204 108.82(12) . .
C23 Si22 C206 110.34(12) . .
C204 Si22 C206 109.42(15) . .
C23 Si22 C205 111.05(12) . .
C204 Si22 C205 108.89(16) . .
C206 Si22 C205 108.29(15) . .
B12 C11 B15 112.3(2) . .
B12 C11 B16 65.92(16) . .
B15 C11 B16 64.64(16) . .
B12 C11 Si11 123.84(18) . .
B15 C11 Si11 121.80(17) . .
B16 C11 Si11 125.23(15) . .
B12 C11 Er 74.35(12) . .
B15 C11 Er 72.66(12) . .
B16 C11 Er 100.70(13) . .
Si11 C11 Er 133.99(11) . .
C11 B12 C13 105.0(2) . .
C11 B12 B16 60.85(15) . .
C13 B12 B16 61.03(15) . .
C11 B12 Er 71.18(12) . .
C13 B12 Er 73.22(12) . .
B16 B12 Er 96.94(14) . .
B12 C13 B14 112.6(2) . .
B12 C13 B16 65.59(16) . .
B14 C13 B16 65.01(16) . .
B12 C13 Si12 120.59(17) . .
B14 C13 Si12 123.53(17) . .
B16 C13 Si12 121.81(15) . .
B12 C13 Er 72.51(12) . .
B14 C13 Er 72.52(12) . .
B16 C13 Er 98.41(13) . .
Si12 C13 Er 139.76(11) . .
C13 B14 B15 104.8(2) . .
C13 B14 B16 61.17(15) . .
B15 B14 B16 61.52(16) . .
C13 B14 Er 73.07(12) . .
B15 B14 Er 70.30(13) . .
B16 B14 Er 97.14(14) . .
C13 B14 K 172.79(16) . .
B15 B14 K 76.10(13) . .
B16 B14 K 114.22(14) . .
Er B14 K 113.69(9) . .
C11 B15 B14 105.2(2) . .
C11 B15 B16 61.05(16) . .
B14 B15 B16 62.18(16) . .
C11 B15 Er 72.17(12) . .
B14 B15 Er 72.95(12) . .
B16 B15 Er 98.88(14) . .
C11 B15 K 172.63(17) . .
B14 B15 K 72.60(13) . .
B16 B15 K 112.31(15) . .
Er B15 K 113.22(9) . .
C11 B16 C13 93.37(17) . .
C11 B16 B15 54.30(14) . .
C13 B16 B15 95.52(17) . .
C11 B16 B14 95.90(17) . .
C13 B16 B14 53.82(14) . .
B15 B16 B14 56.30(14) . .
C11 B16 B12 53.22(14) . .
C13 B16 B12 53.37(14) . .
B15 B16 B12 95.02(18) . .
B14 B16 B12 94.93(17) . .
B22 C21 B25 111.81(19) . .
B22 C21 B26 64.96(16) . .
B25 C21 B26 65.06(15) . .
B22 C21 Si21 123.17(17) . .
B25 C21 Si21 122.07(17) . .
B26 C21 Si21 122.98(15) . .
B22 C21 Er 71.84(12) . .
B25 C21 Er 74.05(12) . .
B26 C21 Er 99.55(13) . .
Si21 C21 Er 137.46(11) . .
C23 B22 C21 105.4(2) . .
C23 B22 B26 61.41(15) . .
C21 B22 B26 61.84(15) . .
C23 B22 Er 71.89(12) . .
C21 B22 Er 73.95(13) . .
B26 B22 Er 99.36(14) . .
B22 C23 B24 112.20(19) . .
B22 C23 B26 65.33(16) . .
B24 C23 B26 65.01(15) . .
B22 C23 Si22 123.09(17) . .
B24 C23 Si22 122.88(16) . .
B26 C23 Si22 126.31(15) . .
B22 C23 Er 73.61(12) . .
B24 C23 Er 74.84(12) . .
B26 C23 Er 101.98(13) . .
Si22 C23 Er 131.71(11) . .
C23 B24 B25 105.06(19) . .
C23 B24 B26 61.37(15) . .
B25 B24 B26 62.32(15) . .
C23 B24 Er 164.27(16) . 2_665
B25 B24 Er 70.89(13) . 2_665
B26 B24 Er 125.15(15) . 2_665
C23 B24 Er 70.73(12) . .
B25 B24 Er 72.86(12) . .
B26 B24 Er 98.23(13) . .
Er B24 Er 93.66(8) 2_665 .
C21 B25 B24 105.51(19) . .
C21 B25 B26 61.66(15) . .
B24 B25 B26 61.80(15) . .
C21 B25 Er 165.13(16) . 2_665
B24 B25 Er 72.78(13) . 2_665
B26 B25 Er 126.33(15) . 2_665
C21 B25 Er 72.03(12) . .
B24 B25 Er 71.23(12) . .
B26 B25 Er 97.13(13) . .
Er B25 Er 93.74(8) 2_665 .
C23 B26 C21 92.80(16) . .
C23 B26 B24 53.62(13) . .
C21 B26 B24 94.89(16) . .
C23 B26 B22 53.26(14) . .
C21 B26 B22 53.20(14) . .
B24 B26 B22 94.55(17) . .
C23 B26 B25 94.64(17) . .
C21 B26 B25 53.28(13) . .
B24 B26 B25 55.88(14) . .
B22 B26 B25 94.10(17) . .
C35 O31 C32 107.7(5) . .
C35 O31 K 124.7(5) . .
C32 O31 K 126.4(3) . .
O31 C32 C33 103.8(5) . .
C34 C33 C32 107.7(6) . .
C35 C34 C33 105.5(6) . .
O31 C35 C34 113.4(7) . .
C45 O41 C42 108.8(2) . .
C45 O41 K 120.95(18) . .
C42 O41 K 123.04(18) . .
O41 C42 C43 106.7(3) . .
C44 C43 C42 104.3(4) . .
C43 C44 C45 103.9(3) . .
O41 C45 C44 106.3(3) . .
Si12 C105 K 163.82(17) . 2_666
Si21 C201 K 164.68(16) . 2_655

loop_
_geom_bond_atom_site_label_1
_geom_bond_atom_site_label_2
_geom_bond_distance
_geom_bond_site_symmetry_2
Er C11 2.616(2) .
Er B15 2.623(3) .
Er C23 2.623(2) .
Er B22 2.648(3) .
Er B25 2.649(3) 2_665
Er B12 2.661(3) .
Er B14 2.663(3) .
Er C13 2.671(2) .
Er B24 2.678(3) 2_665
Er C21 2.678(2) .
Er B24 2.682(2) .
Er B25 2.707(2) .
K O31 2.637(3) .
K O41 2.665(2) .
K B14 3.062(3) .
K B15 3.115(3) .
K C201 3.446(3) 2_655
K C105 3.486(3) 2_666
Si11 C11 1.847(2) .
Si11 C102 1.863(3) .
Si11 C101 1.864(3) .
Si11 C103 1.866(4) .
Si12 C13 1.861(2) .
Si12 C104 1.870(3) .
Si12 C105 1.871(3) .
Si12 C106 1.872(3) .
Si21 C203 1.859(3) .
Si21 C21 1.864(2) .
Si21 C202 1.869(3) .
Si21 C201 1.875(3) .
Si22 C23 1.863(2) .
Si22 C204 1.863(3) .
Si22 C206 1.865(3) .
Si22 C205 1.867(3) .
C11 B12 1.564(4) .
C11 B15 1.583(4) .
C11 B16 1.706(4) .
B12 C13 1.571(4) .
B12 B16 1.783(4) .
C13 B14 1.578(4) .
C13 B16 1.713(3) .
B14 B15 1.667(4) .
B14 B16 1.772(4) .
B15 B16 1.761(4) .
C21 B22 1.567(4) .
C21 B25 1.571(3) .
C21 B26 1.725(3) .
B22 C23 1.563(3) .
B22 B26 1.773(4) .
C23 B24 1.571(3) .
C23 B26 1.713(3) .
B24 B25 1.661(3) .
B24 B26 1.769(4) .
B24 Er 2.678(3) 2_665
B25 B26 1.777(4) .
B25 Er 2.649(3) 2_665
O31 C35 1.331(7) .
O31 C32 1.475(6) .
C32 C33 1.488(8) .
C33 C34 1.438(10) .
C34 C35 1.408(8) .
O41 C45 1.429(4) .
O41 C42 1.439(4) .
C42 C43 1.495(6) .
C43 C44 1.476(6) .
C44 C45 1.483(5) .
C105 K 3.486(3) 2_666
C201 K 3.446(3) 2_655
